data_7251867
loop_
_publ_author_name
'Benthin, Grant C.'
'Flester, Cameron J.'
'Forbes, Tori Z.'

_publ_section_title
;
 Single crystal growth and structural characterization of synthetic U(vi)
 peroxide phases, studtite (UO2(O2)(H2O)2&#x00B7;2H2O) and metastudtite
 (UO2(O2)(H2O)2)
;
_journal_issue 16
_journal_name_full CrystEngComm
_journal_page_first 2542
_journal_page_last 2547
_journal_paper_doi 10.1039/D6CE00118A
_journal_volume 28
_journal_year 2026
_chemical_formula_moiety 'H4 O6 U, 2(H2 O)'
_chemical_formula_sum 'H8 O8 U'
_chemical_formula_weight 374.09
_chemical_name_common Studtite
_chemical_name_systematic 'Diaquaperoxo(dioxouranium(VI)) Dihydrate'
_space_group_crystal_system monoclinic
_space_group_IT_number 15
_space_group_name_Hall '-C 2yc'
_space_group_name_H-M_alt 'C 1 2/c 1'
_atom_sites_solution_hydrogens difmap
_atom_sites_solution_primary dual
_audit_creation_date 2025-12-31
_audit_creation_method
;
Olex2 1.5
(compiled 2025.07.13 svn.rb7424aed for OlexSys, GUI svn.r7314)
;
_audit_update_record
;
2026-02-04 deposited with the CCDC.	2026-04-08 downloaded from the CCDC.
;
_cell_angle_alpha 90
_cell_angle_beta 123.143(3)
_cell_angle_gamma 90
_cell_formula_units_Z 4
_cell_length_a 13.9991(13)
_cell_length_b 6.7481(7)
_cell_length_c 8.4848(9)
_cell_measurement_reflns_used 1724
_cell_measurement_temperature 100
_cell_measurement_theta_max 25.39
_cell_measurement_theta_min 3.48
_cell_volume 671.13(12)
_computing_cell_refinement 'SAINT V8.40B (?, 2016)'
_computing_data_reduction 'SAINT V8.40B (?, 2016)'
_computing_molecular_graphics 'Olex2 1.5 (Dolomanov et al., 2009)'
_computing_publication_material 'Olex2 1.5 (Dolomanov et al., 2009)'
_computing_structure_refinement 'XL  (Sheldrick, 2008)'
_computing_structure_solution 'SHELXT 2018/2 (Sheldrick, 2018)'
_diffrn_ambient_temperature 100
_diffrn_measured_fraction_theta_full 0.998
_diffrn_measured_fraction_theta_max 0.998
_diffrn_measurement_device_type 'Bruker D8 Quest'
_diffrn_measurement_method '\f and \w scans'
_diffrn_radiation_type MoK\a
_diffrn_radiation_wavelength 0.71073
_diffrn_reflns_av_R_equivalents 0.0403
_diffrn_reflns_av_unetI/netI 0.0296
_diffrn_reflns_Laue_measured_fraction_full 0.998
_diffrn_reflns_Laue_measured_fraction_max 0.998
_diffrn_reflns_limit_h_max 16
_diffrn_reflns_limit_h_min -16
_diffrn_reflns_limit_k_max 8
_diffrn_reflns_limit_k_min -8
_diffrn_reflns_limit_l_max 9
_diffrn_reflns_limit_l_min -10
_diffrn_reflns_number 2986
_diffrn_reflns_point_group_measured_fraction_full 0.998
_diffrn_reflns_point_group_measured_fraction_max 0.998
_diffrn_reflns_theta_full 25.242
_diffrn_reflns_theta_max 25.386
_diffrn_reflns_theta_min 3.476
_diffrn_source_current 1.0
_diffrn_source_power 0.05
_diffrn_source_voltage 50.0
_diffrn_standards_number 0
_exptl_absorpt_coefficient_mu 24.177
_exptl_absorpt_correction_T_max 0.4288
_exptl_absorpt_correction_T_min 0.2803
_exptl_absorpt_correction_type multi-scan
_exptl_absorpt_process_details
;
SADABS-2016/2 (Bruker,2016/2) was used for absorption correction.
wR2(int) was 0.0892 before and 0.0513 after correction.
The Ratio of minimum to maximum transmission is 0.6537.
The \l/2 correction factor is Not present.
;
_exptl_crystal_colour 'clear light yellow'
_exptl_crystal_colour_lustre clear
_exptl_crystal_colour_modifier light
_exptl_crystal_colour_primary yellow
_exptl_crystal_density_diffrn 3.702
_exptl_crystal_description needle
_exptl_crystal_F_000 656
_exptl_crystal_size_max 0.06
_exptl_crystal_size_mid 0.005
_exptl_crystal_size_min 0.005
_refine_diff_density_max 0.797
_refine_diff_density_min -0.901
_refine_diff_density_rms 0.197
_refine_ls_extinction_coef 0.00045(13)
_refine_ls_extinction_expression Fc^*^=kFc[1+0.001xFc^2^\l^3^/sin(2\q)]^-1/4^
_refine_ls_extinction_method 'SHELXL-2019/1 (Sheldrick 2019)'
_refine_ls_goodness_of_fit_ref 1.226
_refine_ls_hydrogen_treatment refall
_refine_ls_matrix_type full
_refine_ls_number_parameters 60
_refine_ls_number_reflns 619
_refine_ls_number_restraints 6
_refine_ls_restrained_S_all 1.220
_refine_ls_R_factor_all 0.0493
_refine_ls_R_factor_gt 0.0281
_refine_ls_shift/su_max 0.000
_refine_ls_shift/su_mean 0.000
_refine_ls_structure_factor_coef Fsqd
_refine_ls_weighting_details 'w=1/[\s^2^(Fo^2^)+14.5849P] where P=(Fo^2^+2Fc^2^)/3'
_refine_ls_weighting_scheme calc
_refine_ls_wR_factor_gt 0.0427
_refine_ls_wR_factor_ref 0.0478
_reflns_Friedel_coverage 0.000
_reflns_number_gt 443
_reflns_number_total 619
_reflns_threshold_expression 'I > 2\s(I)'
_cod_data_source_file d6ce00118a2.cif
_cod_data_source_block gcb_124_5_crys6_0m
_cod_depositor_comments 'Adding full bibliography for 7251867--7251868.cif.'
_cod_original_sg_symbol_H-M C2/c
_cod_database_code 7251867
_shelx_shelxl_version_number 2019/1
_shelx_space_group_comment
;
The symmetry employed for this shelxl refinement is uniquely defined
by the following loop, which should always be used as a source of
symmetry information in preference to the above space-group names.
They are only intended as comments.
;
_shelx_estimated_absorpt_t_max 0.889
_shelx_estimated_absorpt_t_min 0.325
_olex2_refinement_description
;
1. Restrained distances
 O4-H4A
 0.97 with sigma of 0.02
 O4-H4B
 0.97 with sigma of 0.02
 O3-H3A
 0.97 with sigma of 0.02
 O3-H3B
 0.97 with sigma of 0.02
 H3B-H3A
 1.534 with sigma of 0.04
 H4A-H4B
 1.534 with sigma of 0.04
;
_olex2_date_sample_completion 2024-09-13
_olex2_date_sample_data_collection 2024-07-08
_olex2_date_sample_submission 2024-07-08
_olex2_submission_original_sample_id GCB-124-5-crys6
_olex2_submission_special_instructions 'No special instructions were received'
_special_details
;
Validation Responses to checkCIF Alerts:

PLAT041_ALERT_1_C
PROBLEM: Calc. and Reported SumFormula   Strings Differ
Response: The difference arises because the uranium atom lies on a 
special position in space group C2/c, reducing the number of independent 
atoms in the asymmetric unit. checkCIF interprets this as Z = 2, but 
the correct value is Z = 4, as stated in the CIF and confirmed by the 
UNIT line (H32 O32 U4). The reported formula (H8 O8 U) represents one 
asymmetric unit, while the full unit cell contains four formula units. 
No structural issues are present; the difference is due to the handling 
of special positions and asymmetric unit representation.

PLAT042_ALERT_1_C
PROBLEM: Calc. and Reported MoietyFormula Strings  Differ 
RESPONSE: See response to PLAT041. The reported and calculated moiety 
formulas differ because checkCIF interprets this structure as Z = 2, 
while the correct value is Z = 4. All relevant values differ by the same 
factor, so this alert can be safely ignored.

PLAT906_ALERT_3_C (multiple)
PROBLEM: Large K Value in the Analysis of Variance
RESPONSE: These alerts indicate large K values in the analysis of 
variance (K = 31.109 and K = 3.380). These high K values likely result 
from the presence of heavy atoms (U) and the standard weighting scheme 
used. The refinement is stable (shift/su max = 0.000), with good R-values 
(R1 = 0.0281, wR2 = 0.0478)and no signs of modeling issues. The alerts 
are not considered significant for this structure type.

PLAT975_ALERT_2_C (multiple)
PROBLEM: Check Calcd Resid. Dens.
RESPONSE: The positive residuals near O2 and O3 are likely due to nearby 
hydrogen atoms restrained using DFIX and DANG restraints and the presence 
of heavy uranium atoms. These residuals are typical and not indicative 
of modeling issues.

PLAT976_ALERT_2_C (multiple)
PROBLEM: Check Calcd Resid. Dens.
RESPONSE: The negative residuals near O2 and O3 are common in structures 
with heavy atoms like uranium. They likely result from scattering 
contrast and idealized hydrogen placement. No signs of disorder or 
instability were found.

PLAT977_ALERT_2_C
PROBLEM: Check Negative Difference Density on H4B
RESPONSE: The small negative difference density near H4B (-0.31 eA-3) 
is typical for hydrogen atoms refined with idealized positions and 
isotropic displacement parameters, especially in the presence of heavy 
atoms like uranium. This does not indicate a modeling issue or disorder.
;

loop_
_space_group_symop_operation_xyz
'x, y, z'
'-x, y, -z+1/2'
'x+1/2, y+1/2, z'
'-x+1/2, y+1/2, -z+1/2'
'-x, -y, -z'
'x, -y, z-1/2'
'-x+1/2, -y+1/2, -z'
'x+1/2, -y+1/2, z-1/2'

loop_
_atom_site_label
_atom_site_type_symbol
_atom_site_fract_x
_atom_site_fract_y
_atom_site_fract_z
_atom_site_U_iso_or_equiv
_atom_site_adp_type
_atom_site_occupancy
_atom_site_site_symmetry_order
_atom_site_calc_flag
_atom_site_refinement_flags_posn
_atom_site_refinement_flags_adp
_atom_site_refinement_flags_occupancy
_atom_site_disorder_assembly
_atom_site_disorder_group
U1 U 0.500000 0.500000 0.500000 0.00783(19) Uani 1 2 d S . P . .
O2 O 0.5639(5) 0.6137(9) 0.3081(8) 0.0087(13) Uani 1 1 d . . . . .
O4 O 0.1569(5) 0.4797(13) 0.4461(8) 0.0109(13) Uani 1 1 d D . . . .
O3 O 0.2954(5) 0.5425(8) 0.3234(8) 0.0101(16) Uani 1 1 d D . . . .
O1 O 0.4902(5) 0.2495(9) 0.4213(8) 0.0096(13) Uani 1 1 d . . . . .
H3A H 0.253(8) 0.50(2) 0.377(13) 0.06(4) Uiso 1 1 d D . . . .
H3B H 0.246(8) 0.51(3) 0.191(6) 0.09(5) Uiso 1 1 d D . . . .
H4A H 0.117(9) 0.358(9) 0.391(19) 0.07(5) Uiso 1 1 d D . . . .
H4B H 0.101(7) 0.582(11) 0.408(16) 0.04(4) Uiso 1 1 d D . . . .

loop_
_atom_site_aniso_label
_atom_site_aniso_U_11
_atom_site_aniso_U_22
_atom_site_aniso_U_33
_atom_site_aniso_U_23
_atom_site_aniso_U_13
_atom_site_aniso_U_12
U1 0.0088(2) 0.0090(2) 0.0069(2) 0.0005(4) 0.00513(17) 0.0011(4)
O2 0.005(3) 0.013(3) 0.009(3) 0.002(2) 0.005(2) 0.001(2)
O4 0.013(3) 0.007(4) 0.013(3) 0.001(3) 0.007(2) 0.004(3)
O3 0.009(3) 0.014(5) 0.008(3) 0.002(2) 0.005(2) -0.001(2)
O1 0.014(3) 0.005(3) 0.011(3) -0.001(2) 0.009(3) -0.001(2)

loop_
_atom_type_symbol
_atom_type_description
_atom_type_scat_dispersion_real
_atom_type_scat_dispersion_imag
_atom_type_scat_source
H H 0.0000 0.0000 'International Tables Vol C Tables 4.2.6.8 and 6.1.1.4'
O O 0.0106 0.0060 'International Tables Vol C Tables 4.2.6.8 and 6.1.1.4'
U U -9.6767 9.6646 'International Tables Vol C Tables 4.2.6.8 and 6.1.1.4'

loop_
_geom_angle_atom_site_label_1
_geom_angle_atom_site_label_2
_geom_angle_atom_site_label_3
_geom_angle
_geom_angle_site_symmetry_1
_geom_angle_site_symmetry_3
_geom_angle_publ_flag
O2 U1 O2 180.0(3) . 5_666 ?
O2 U1 O2 36.7(3) 5_666 6_566 ?
O2 U1 O2 143.3(3) . 6_566 ?
O2 U1 O2 143.3(3) 5_666 2_655 ?
O2 U1 O2 36.7(3) . 2_655 ?
O2 U1 O2 180.0 6_566 2_655 ?
O2 U1 O3 107.46(19) . . ?
O2 U1 O3 71.01(19) 2_655 . ?
O2 U1 O3 108.99(19) 6_566 . ?
O2 U1 O3 107.46(19) 5_666 5_666 ?
O2 U1 O3 72.54(19) 5_666 . ?
O2 U1 O3 72.54(19) . 5_666 ?
O2 U1 O3 108.99(19) 2_655 5_666 ?
O2 U1 O3 71.01(19) 6_566 5_666 ?
O3 U1 O3 180.0 . 5_666 ?
O1 U1 O2 88.3(2) . 5_666 ?
O1 U1 O2 88.3(2) 5_666 . ?
O1 U1 O2 91.7(2) 5_666 5_666 ?
O1 U1 O2 91.7(2) . . ?
O1 U1 O2 90.7(2) . 6_566 ?
O1 U1 O2 89.3(2) . 2_655 ?
O1 U1 O2 90.7(2) 5_666 2_655 ?
O1 U1 O2 89.3(2) 5_666 6_566 ?
O1 U1 O3 93.3(2) . . ?
O1 U1 O3 86.7(2) . 5_666 ?
O1 U1 O3 93.3(2) 5_666 5_666 ?
O1 U1 O3 86.7(2) 5_666 . ?
O1 U1 O1 180.0(4) . 5_666 ?
U1 O2 U1 126.4(2) . 2_655 ?
O2 O2 U1 71.4(4) 2_655 2_655 ?
O2 O2 U1 71.9(4) 2_655 . ?
H4A O4 H4B 107(4) . . ?
U1 O3 H3A 120(7) . . ?
U1 O3 H3B 124(8) . . ?
H3A O3 H3B 104(4) . . ?

loop_
_geom_bond_atom_site_label_1
_geom_bond_atom_site_label_2
_geom_bond_distance
_geom_bond_site_symmetry_2
_geom_bond_publ_flag
U1 O2 2.373(6) . ?
U1 O2 2.373(6) 5_666 ?
U1 O2 2.380(6) 2_655 ?
U1 O2 2.380(6) 6_566 ?
U1 O3 2.417(6) 5_666 ?
U1 O3 2.417(6) . ?
U1 O1 1.795(6) 5_666 ?
U1 O1 1.795(6) . ?
O2 O2 1.498(11) 2_655 ?
O4 H4A 0.96(2) . ?
O4 H4B 0.96(2) . ?
O3 H3A 0.97(2) . ?
O3 H3B 0.97(2) . ?
